data_4506475
loop_
_publ_author_name
'Gogoi, Abhijit'
'Das, Gopal'

_publ_section_title
;
 Charge-Assisted Complexation of Anions of Different Dimensionality by
 Benzimidazole-Based Receptors Bearing -OH Functionality
;
_journal_issue 8
_journal_name_full 'Crystal Growth &amp; Design'
_journal_page_first 4012
_journal_paper_doi 10.1021/cg300496t
_journal_volume 12
_journal_year 2012
_chemical_formula_moiety 'C14 H14 N3 O, C2 H3 O2'
_chemical_formula_sum 'C16 H17 N3 O3'
_chemical_formula_weight 299.33
_chemical_name_systematic
; 
 ? 
;
_space_group_IT_number 14
_symmetry_cell_setting monoclinic
_symmetry_space_group_name_Hall '-P 2ybc'
_symmetry_space_group_name_H-M 'P 1 21/c 1'
_atom_sites_solution_hydrogens geom
_atom_sites_solution_primary direct
_atom_sites_solution_secondary difmap
_audit_creation_method SHELXL-97
_cell_angle_alpha 90.00
_cell_angle_beta 105.319(7)
_cell_angle_gamma 90.00
_cell_formula_units_Z 4
_cell_length_a 12.7458(13)
_cell_length_b 8.4450(8)
_cell_length_c 15.3489(16)
_cell_measurement_reflns_used 1851
_cell_measurement_temperature 298(2)
_cell_measurement_theta_max 27.510
_cell_volume 1593.4(3)
_computing_cell_refinement 'Bruker SMART'
_computing_data_collection 'Bruker SMART'
_computing_data_reduction 'Bruker SAINT'
_computing_molecular_graphics 'Bruker SHELXTL'
_computing_publication_material 'Bruker SHELXTL'
_computing_structure_refinement 'SHELXL-97 (Sheldrick, 1997)'
_computing_structure_solution 'SHELXS-97 (Sheldrick, 1990)'
_diffrn_ambient_temperature 298(2)
_diffrn_measured_fraction_theta_full 0.998
_diffrn_measured_fraction_theta_max 0.998
_diffrn_radiation_monochromator graphite
_diffrn_radiation_source 'fine-focus sealed tube'
_diffrn_radiation_type MoK\a
_diffrn_radiation_wavelength 0.71073
_diffrn_reflns_av_R_equivalents 0.0576
_diffrn_reflns_av_sigmaI/netI 0.0484
_diffrn_reflns_limit_h_max 16
_diffrn_reflns_limit_h_min -15
_diffrn_reflns_limit_k_max 10
_diffrn_reflns_limit_k_min -10
_diffrn_reflns_limit_l_max 19
_diffrn_reflns_limit_l_min -19
_diffrn_reflns_number 17391
_diffrn_reflns_theta_full 27.51
_diffrn_reflns_theta_max 27.51
_diffrn_reflns_theta_min 2.75
_exptl_absorpt_coefficient_mu 0.088
_exptl_absorpt_correction_T_max 0.972
_exptl_absorpt_correction_T_min 0.959
_exptl_absorpt_correction_type multi-scan
_exptl_absorpt_process_details SADABS
_exptl_crystal_colour colourless
_exptl_crystal_density_diffrn 1.248
_exptl_crystal_density_method 'not measured'
_exptl_crystal_description block
_exptl_crystal_F_000 632.0
_exptl_crystal_size_max 0.43
_exptl_crystal_size_mid 0.35
_exptl_crystal_size_min 0.28
_refine_diff_density_max 0.136
_refine_diff_density_min -0.136
_refine_diff_density_rms 0.031
_refine_ls_extinction_coef 0.009(2)
_refine_ls_extinction_expression Fc^*^=kFc[1+0.001xFc^2^\l^3^/sin(2\q)]^-1/4^
_refine_ls_extinction_method SHELXL
_refine_ls_goodness_of_fit_ref 0.942
_refine_ls_hydrogen_treatment mixed
_refine_ls_matrix_type full
_refine_ls_number_parameters 214
_refine_ls_number_reflns 3643
_refine_ls_number_restraints 0
_refine_ls_restrained_S_all 0.942
_refine_ls_R_factor_all 0.1027
_refine_ls_R_factor_gt 0.0460
_refine_ls_shift/su_max 0.000
_refine_ls_shift/su_mean 0.000
_refine_ls_structure_factor_coef Fsqd
_refine_ls_weighting_details 'calc w=1/[\s^2^(Fo^2^)+(0.0748P)^2^+0.0000P] where P=(Fo^2^+2Fc^2^)/3'
_refine_ls_weighting_scheme calc
_refine_ls_wR_factor_gt 0.1178
_refine_ls_wR_factor_ref 0.1436
_reflns_number_gt 1940
_reflns_number_total 3643
_reflns_threshold_expression >2sigma(I)
_cod_data_source_file cg300496t_si_002.cif
_cod_data_source_block sal-OAc
_cod_depositor_comments
;
The following automatic conversions were performed:

'_symmetry_cell_setting' value 'Monoclinic' changed to 'monoclinic'
according to /home/saulius/struct/CIF-dictionaries/cif_core.dic
dictionary named 'cif_core.dic' version 2.4.2 from 2011-04-26.

Automatic conversion script
Id: cif_fix_values 1891 2012-01-12 08:04:46Z andrius 
;
_cod_original_sg_symbol_H-M 'P2(1)/c  '
_cod_database_code 4506475

loop_
_symmetry_equiv_pos_as_xyz
'x, y, z'
'-x, y+1/2, -z+1/2'
'-x, -y, -z'
'x, -y-1/2, z-1/2'

loop_
_atom_site_label
_atom_site_type_symbol
_atom_site_fract_x
_atom_site_fract_y
_atom_site_fract_z
_atom_site_U_iso_or_equiv
_atom_site_adp_type
_atom_site_occupancy
_atom_site_symmetry_multiplicity
_atom_site_calc_flag
_atom_site_refinement_flags
C1 C 1.16327(15) 0.0553(2) 0.84947(12) 0.0551(5) Uani 1 1 d .
C2 C 1.17393(15) -0.0609(2) 0.91500(12) 0.0562(5) Uani 1 1 d .
C4 C 1.35678(17) 0.0206(3) 0.98205(16) 0.0779(7) Uani 1 1 d .
H4 H 1.4211 0.0109 1.0277 0.093 Uiso 1 1 calc R
C6 C 1.25236(18) 0.1490(3) 0.85036(15) 0.0699(6) Uani 1 1 d .
H6 H 1.2469 0.2252 0.8056 0.084 Uiso 1 1 calc R
C3 C 1.27077(17) -0.0771(3) 0.98164(15) 0.0698(6) Uani 1 1 d .
H3 H 1.2774 -0.1542 1.0260 0.084 Uiso 1 1 calc R
C5 C 1.34890(18) 0.1323(3) 0.91584(18) 0.0810(7) Uani 1 1 d .
H5 H 1.4082 0.1961 0.9152 0.097 Uiso 1 1 calc R
C8 C 0.87733(15) 0.1783(2) 0.78146(10) 0.0470(4) Uani 1 1 d .
C7 C 1.05585(16) 0.0777(3) 0.78036(12) 0.0626(6) Uani 1 1 d .
H7A H 1.0675 0.1290 0.7272 0.075 Uiso 1 1 calc R
H7B H 1.0226 -0.0247 0.7624 0.075 Uiso 1 1 calc R
C9 C 0.71225(15) 0.1305(2) 0.69194(12) 0.0541(5) Uani 1 1 d .
C14 C 0.70220(15) 0.2357(2) 0.75826(12) 0.0559(5) Uani 1 1 d .
C10 C 0.62345(18) 0.0796(3) 0.62551(14) 0.0714(6) Uani 1 1 d .
H10 H 0.6305 0.0090 0.5809 0.086 Uiso 1 1 calc R
C11 C 0.5235(2) 0.1385(3) 0.62836(17) 0.0861(7) Uani 1 1 d .
H11 H 0.4618 0.1074 0.5843 0.103 Uiso 1 1 calc R
C12 C 0.51270(19) 0.2417(3) 0.69443(18) 0.0905(8) Uani 1 1 d .
H12 H 0.4438 0.2774 0.6946 0.109 Uiso 1 1 calc R
C13 C 0.60163(18) 0.2936(3) 0.76055(15) 0.0791(7) Uani 1 1 d .
H13 H 0.5942 0.3646 0.8049 0.095 Uiso 1 1 calc R
N3 N 0.80646(12) 0.26412(19) 0.81284(10) 0.0557(4) Uani 1 1 d .
N2 N 0.82296(13) 0.09428(18) 0.70875(10) 0.0531(4) Uani 1 1 d .
N1 N 0.98357(13) 0.17416(19) 0.81787(10) 0.0519(4) Uani 1 1 d .
O1 O 1.08633(11) -0.15536(18) 0.91200(10) 0.0737(4) Uani 1 1 d .
H1O H 1.1050 -0.2300 0.9468 0.111 Uiso 1 1 calc R
O2 O 0.84935(12) 0.40205(17) 0.97552(8) 0.0746(5) Uani 1 1 d .
C16 C 0.86743(14) 0.5397(2) 1.00524(11) 0.0483(4) Uani 1 1 d .
O3 O 0.90555(11) 0.56881(15) 1.08722(8) 0.0616(4) Uani 1 1 d .
C15 C 0.84068(19) 0.6755(2) 0.94013(13) 0.0715(6) Uani 1 1 d .
H15C H 0.7919 0.7467 0.9586 0.107 Uiso 1 1 calc R
H15A H 0.8067 0.6360 0.8807 0.107 Uiso 1 1 calc R
H15B H 0.9063 0.7307 0.9394 0.107 Uiso 1 1 calc R
H2N H 0.8539(17) 0.042(3) 0.6663(15) 0.080(7) Uiso 1 1 d .
H3N H 0.8261(17) 0.323(3) 0.8674(15) 0.084(7) Uiso 1 1 d .
H1N H 1.0137(16) 0.246(3) 0.8597(14) 0.072(6) Uiso 1 1 d .

loop_
_atom_site_aniso_label
_atom_site_aniso_U_11
_atom_site_aniso_U_22
_atom_site_aniso_U_33
_atom_site_aniso_U_23
_atom_site_aniso_U_13
_atom_site_aniso_U_12
C1 0.0550(11) 0.0531(12) 0.0557(11) -0.0089(9) 0.0118(9) 0.0049(9)
C2 0.0540(12) 0.0520(12) 0.0603(11) -0.0072(9) 0.0108(9) 0.0011(9)
C4 0.0511(13) 0.0765(17) 0.0953(17) -0.0027(14) 0.0005(11) 0.0078(12)
C6 0.0678(14) 0.0624(15) 0.0814(14) 0.0035(11) 0.0227(11) 0.0017(11)
C3 0.0603(13) 0.0663(15) 0.0758(14) 0.0041(11) 0.0056(11) 0.0096(11)
C5 0.0515(13) 0.0786(17) 0.1108(18) -0.0021(15) 0.0177(13) -0.0060(11)
C8 0.0592(12) 0.0421(11) 0.0356(8) -0.0007(7) 0.0053(8) -0.0031(9)
C7 0.0669(13) 0.0675(14) 0.0503(10) -0.0084(9) 0.0102(9) 0.0071(10)
C9 0.0578(12) 0.0526(12) 0.0466(10) 0.0008(9) 0.0043(8) -0.0047(9)
C14 0.0562(12) 0.0583(13) 0.0502(10) -0.0023(9) 0.0085(9) -0.0012(9)
C10 0.0698(15) 0.0750(16) 0.0598(12) -0.0067(10) 0.0003(10) -0.0103(12)
C11 0.0650(15) 0.097(2) 0.0830(16) 0.0000(15) -0.0031(12) -0.0107(13)
C12 0.0563(14) 0.110(2) 0.1003(19) 0.0041(17) 0.0122(13) 0.0055(13)
C13 0.0694(15) 0.0859(18) 0.0799(15) -0.0095(13) 0.0161(12) 0.0094(13)
N3 0.0626(10) 0.0556(11) 0.0445(8) -0.0106(8) 0.0066(8) 0.0023(8)
N2 0.0582(10) 0.0549(10) 0.0423(8) -0.0081(7) 0.0063(7) -0.0020(8)
N1 0.0564(10) 0.0460(10) 0.0463(8) -0.0073(7) 0.0011(7) 0.0013(8)
O1 0.0654(9) 0.0669(11) 0.0829(11) 0.0018(8) 0.0090(7) -0.0116(8)
O2 0.1138(12) 0.0558(10) 0.0489(8) -0.0102(6) 0.0121(7) -0.0144(8)
C16 0.0491(10) 0.0540(12) 0.0409(9) -0.0021(8) 0.0105(8) -0.0043(9)
O3 0.0844(9) 0.0553(9) 0.0406(7) -0.0021(6) 0.0082(6) -0.0126(7)
C15 0.0908(15) 0.0695(15) 0.0529(11) 0.0127(10) 0.0169(10) 0.0061(12)

loop_
_atom_type_symbol
_atom_type_description
_atom_type_scat_dispersion_real
_atom_type_scat_dispersion_imag
_atom_type_scat_source
C C 0.0033 0.0016 'International Tables Vol C Tables 4.2.6.8 and 6.1.1.4'
H H 0.0000 0.0000 'International Tables Vol C Tables 4.2.6.8 and 6.1.1.4'
N N 0.0061 0.0033 'International Tables Vol C Tables 4.2.6.8 and 6.1.1.4'
O O 0.0106 0.0060 'International Tables Vol C Tables 4.2.6.8 and 6.1.1.4'

loop_
_geom_angle_atom_site_label_1
_geom_angle_atom_site_label_2
_geom_angle_atom_site_label_3
_geom_angle
C6 C1 C2 118.42(18)
C6 C1 C7 121.83(19)
C2 C1 C7 119.76(18)
O1 C2 C3 121.94(19)
O1 C2 C1 117.88(17)
C3 C2 C1 120.18(19)
C3 C4 C5 120.6(2)
C5 C6 C1 121.6(2)
C4 C3 C2 120.0(2)
C4 C5 C6 119.2(2)
N1 C8 N3 125.01(15)
N1 C8 N2 125.50(17)
N3 C8 N2 109.47(16)
N1 C7 C1 110.11(14)
C10 C9 C14 121.87(19)
C10 C9 N2 131.30(19)
C14 C9 N2 106.83(15)
C13 C14 C9 120.89(18)
C13 C14 N3 131.97(19)
C9 C14 N3 107.13(16)
C9 C10 C11 116.7(2)
C12 C11 C10 121.8(2)
C11 C12 C13 121.5(2)
C12 C13 C14 117.2(2)
C8 N3 C14 108.47(15)
C8 N2 C9 108.07(16)
C8 N1 C7 122.11(15)
O2 C16 O3 122.52(17)
O2 C16 C15 118.77(16)
O3 C16 C15 118.71(17)

loop_
_geom_bond_atom_site_label_1
_geom_bond_atom_site_label_2
_geom_bond_distance
C1 C6 1.381(3)
C1 C2 1.386(3)
C1 C7 1.506(3)
C2 O1 1.363(2)
C2 C3 1.386(3)
C4 C3 1.371(3)
C4 C5 1.371(3)
C6 C5 1.375(3)
C8 N1 1.322(2)
C8 N3 1.343(2)
C8 N2 1.349(2)
C7 N1 1.457(2)
C9 C10 1.377(3)
C9 C14 1.383(3)
C9 N2 1.400(2)
C14 C13 1.381(3)
C14 N3 1.392(2)
C10 C11 1.379(3)
C11 C12 1.371(3)
C12 C13 1.378(3)
O2 C16 1.248(2)
C16 O3 1.2477(19)
C16 C15 1.500(3)
